data_2023030
loop_
_publ_author_name
'Temesgen, Ayalew W.'
'Sapronov, Alexander A.'
'Kubasov, Alexey S.'
'Novikov, Alexander S.'
'Le, Tuan Anh'
'Tskhovrebov, Alexander G.'

_publ_section_title
;
 Synthesis and crystal structure of the adduct between 2-pyridyl-selenyl
 chloride and isobutyro-nitrile.
;
_journal_coeditor_code EX2079
_journal_issue 'Pt 3'
_journal_name_full 'Acta crystallographica. Section E, Crystallographic communications'
_journal_page_first 247
_journal_page_last 251
_journal_paper_doi 10.1107/S2056989024000938
_journal_volume 80
_journal_year 2024
_chemical_formula_iupac 'C9 H11 N2 Se +, Cl -'
_chemical_formula_moiety 'C9 H11 N2 Se +, Cl -'
_chemical_formula_sum 'C9 H11 Cl N2 Se'
_chemical_formula_weight 261.61
_chemical_name_systematic
;
3-(Propan-2-yl)-1,2,4-[1,2,4]selenadiazolo[4,5-<i>a</i>]pyridin-4-ylium chloride
;
_space_group_crystal_system monoclinic
_space_group_IT_number 14
_space_group_name_Hall '-P 2ybc'
_space_group_name_H-M_alt 'P 1 21/c 1'
_atom_sites_solution_hydrogens geom
_audit_creation_method
;
Olex2 1.5
(compiled 2023.03.06 svn.rbb2c1857 for OlexSys, GUI svn.r6748)
;
_cell_angle_alpha 90
_cell_angle_beta 94.10(3)
_cell_angle_gamma 90
_cell_formula_units_Z 16
_cell_length_a 9.054(11)
_cell_length_b 15.015(15)
_cell_length_c 30.93(3)
_cell_measurement_reflns_used 5157
_cell_measurement_temperature 100.00
_cell_measurement_theta_max 26.971
_cell_measurement_theta_min 2.544
_cell_volume 4194(8)
_computing_cell_refinement
;
SAINT V8.40A (Bruker, 2019)
;
_computing_data_collection
;
APEX2 (Bruker, 2019)
;
_computing_data_reduction
;
SAINT V8.40A (Bruker, 2019)
;
_computing_molecular_graphics
;
Olex2 1.5 (Dolomanov <i>et al.</i>,  2009)
;
_computing_publication_material
;
Olex2 1.5 (Dolomanov <i>et al.</i>,  2009)
;
_computing_structure_refinement
;
<i>SHELXL2018/3</i> (Sheldrick, 2015b)
;
_computing_structure_solution
;
<i>SHELXT2014/5</i> (Sheldrick, 2015a)
;
_diffrn_ambient_temperature 100.00
_diffrn_measured_fraction_theta_full 0.996
_diffrn_measured_fraction_theta_max 0.997
_diffrn_measurement_device_type 'Bruker D8 Venture'
_diffrn_measurement_method '\f and \w scans'
_diffrn_radiation_type MoK\a
_diffrn_radiation_wavelength 0.71073
_diffrn_reflns_av_R_equivalents 0.0922
_diffrn_reflns_av_unetI/netI 0.1237
_diffrn_reflns_limit_h_max 10
_diffrn_reflns_limit_h_min -11
_diffrn_reflns_limit_k_max 19
_diffrn_reflns_limit_k_min -17
_diffrn_reflns_limit_l_max 40
_diffrn_reflns_limit_l_min -34
_diffrn_reflns_number 25216
_diffrn_reflns_theta_full 25.242
_diffrn_reflns_theta_max 27.498
_diffrn_reflns_theta_min 1.508
_diffrn_source_current 1.4
_diffrn_source_power 0.07
_diffrn_source_voltage 50.0
_exptl_absorpt_coefficient_mu 3.791
_exptl_absorpt_correction_T_max 0.7460
_exptl_absorpt_correction_T_min 0.4993
_exptl_absorpt_correction_type multi-scan
_exptl_absorpt_process_details
;
(SADABS; Krause <i>et al.</i>,  2015)
;
_exptl_crystal_colour colourless
_exptl_crystal_density_diffrn 1.657
_exptl_crystal_description block
_exptl_crystal_F_000 2080
_exptl_crystal_size_max 0.2
_exptl_crystal_size_mid 0.2
_exptl_crystal_size_min 0.1
_refine_diff_density_max 1.769
_refine_diff_density_min -1.491
_refine_ls_extinction_method none
_refine_ls_goodness_of_fit_ref 1.104
_refine_ls_hydrogen_treatment constr
_refine_ls_matrix_type full
_refine_ls_number_parameters 477
_refine_ls_number_reflns 9604
_refine_ls_number_restraints 0
_refine_ls_restrained_S_all 1.104
_refine_ls_R_factor_all 0.1261
_refine_ls_R_factor_gt 0.0797
_refine_ls_shift/su_max 0.000
_refine_ls_shift/su_mean 0.000
_refine_ls_structure_factor_coef Fsqd
_refine_ls_weighting_details 'w=1/[\s^2^(Fo^2^)+(0.0572P)^2^+24.4862P] where P=(Fo^2^+2Fc^2^)/3'
_refine_ls_weighting_scheme calc
_refine_ls_wR_factor_gt 0.1735
_refine_ls_wR_factor_ref 0.1917
_reflns_number_gt 6328
_reflns_number_total 9604
_reflns_threshold_expression 'I > 2\s(I)'
_cod_data_source_file ex2079sup1.cif
_cod_data_source_block I
_cod_depositor_comments 'Adding full bibliography for 2023030.cif.'
_cod_database_code 2023030
_cod_database_fobs_code 2023030
_shelx_space_group_comment
;
The symmetry employed for this shelxl refinement is uniquely defined
by the following loop, which should always be used as a source of
symmetry information in preference to the above space-group names.
They are only intended as comments.
;
_shelx_estimated_absorpt_t_min 0.518
_shelx_estimated_absorpt_t_max 0.703

loop_
_space_group_symop_operation_xyz
'x, y, z'
'-x, y+1/2, -z+1/2'
'-x, -y, -z'
'x, -y-1/2, z-1/2'

loop_
_atom_site_type_symbol
_atom_site_label
_atom_site_fract_x
_atom_site_fract_y
_atom_site_fract_z
_atom_site_U_iso_or_equiv
_atom_site_adp_type
_atom_site_calc_flag
_atom_site_occupancy
_atom_site_disorder_assembly
_atom_site_disorder_group
Se Se1 0.47831(10) 0.56571(5) 0.44129(3) 0.0188(2) Uani d 1 . .
N N1 0.2029(8) 0.5041(4) 0.4321(2) 0.0158(14) Uani d 1 . .
N N2 0.3169(8) 0.6405(4) 0.4298(2) 0.0208(15) Uani d 1 . .
C C1 0.3415(9) 0.4706(5) 0.4407(2) 0.0157(16) Uani d 1 . .
C C2 0.3662(10) 0.3806(5) 0.4468(2) 0.0215(19) Uani d 1 . .
H H2 0.463568 0.358285 0.452949 0.026 Uiso calc 1 . .
C C3 0.2475(10) 0.3244(5) 0.4437(3) 0.0225(19) Uani d 1 . .
H H3 0.262519 0.262247 0.447472 0.027 Uiso calc 1 . .
C C4 0.1014(10) 0.3578(5) 0.4348(3) 0.0231(19) Uani d 1 . .
H H4 0.019521 0.318133 0.432535 0.028 Uiso calc 1 . .
C C5 0.0794(10) 0.4484(5) 0.4294(3) 0.0226(18) Uani d 1 . .
H H5 -0.017461 0.472085 0.423951 0.027 Uiso calc 1 . .
C C6 0.1954(10) 0.5998(5) 0.4265(3) 0.0182(17) Uani d 1 . .
C C7 0.0449(10) 0.6424(5) 0.4148(3) 0.0228(19) Uani d 1 . .
H H7 -0.006834 0.606091 0.391248 0.027 Uiso calc 1 . .
C C8 -0.0552(10) 0.6457(6) 0.4531(3) 0.029(2) Uani d 1 . .
H H8A -0.059140 0.586592 0.466403 0.043 Uiso calc 1 . .
H H8B -0.155223 0.664066 0.442583 0.043 Uiso calc 1 . .
H H8C -0.014747 0.688650 0.474718 0.043 Uiso calc 1 . .
C C9 0.0689(12) 0.7371(6) 0.3968(3) 0.037(2) Uani d 1 . .
H H9A 0.112941 0.775243 0.420018 0.055 Uiso calc 1 . .
H H9B -0.026482 0.762078 0.385810 0.055 Uiso calc 1 . .
H H9C 0.135472 0.733964 0.373246 0.055 Uiso calc 1 . .
Se Se2 0.99777(10) 0.98507(5) 0.43039(3) 0.0206(2) Uani d 1 . .
N N3 0.7271(7) 1.0382(4) 0.4473(2) 0.0155(14) Uani d 1 . .
N N4 0.8305(9) 0.9161(4) 0.4154(2) 0.0240(16) Uani d 1 . .
C C10 0.8686(10) 1.0696(5) 0.4521(2) 0.0201(17) Uani d 1 . .
C C11 0.9007(10) 1.1530(5) 0.4712(3) 0.0224(18) Uani d 1 . .
H H11 0.999354 1.174702 0.474969 0.027 Uiso calc 1 . .
C C12 0.7821(10) 1.2025(5) 0.4842(3) 0.0223(18) Uani d 1 . .
H H12 0.799270 1.260398 0.495885 0.027 Uiso calc 1 . .
C C13 0.6357(10) 1.1680(5) 0.4805(3) 0.0204(18) Uani d 1 . .
H H13 0.556089 1.201547 0.490621 0.024 Uiso calc 1 . .
C C14 0.6109(10) 1.0862(5) 0.4623(3) 0.0217(18) Uani d 1 . .
H H14 0.513573 1.062152 0.459912 0.026 Uiso calc 1 . .
C C15 0.7132(10) 0.9517(5) 0.4276(3) 0.0217(18) Uani d 1 . .
C C16 0.5614(10) 0.9090(5) 0.4235(3) 0.0244(19) Uani d 1 . .
H H16 0.515032 0.917789 0.451551 0.029 Uiso calc 1 . .
C C17 0.5773(12) 0.8075(6) 0.4161(4) 0.043(3) Uani d 1 . .
H H17A 0.631217 0.797054 0.390244 0.065 Uiso calc 1 . .
H H17B 0.478756 0.780391 0.412147 0.065 Uiso calc 1 . .
H H17C 0.631904 0.780693 0.441382 0.065 Uiso calc 1 . .
C C18 0.4603(12) 0.9510(6) 0.3879(3) 0.034(2) Uani d 1 . .
H H18A 0.468793 1.015964 0.389582 0.051 Uiso calc 1 . .
H H18B 0.357698 0.933378 0.391448 0.051 Uiso calc 1 . .
H H18C 0.489245 0.930671 0.359565 0.051 Uiso calc 1 . .
Se Se3 0.26260(10) 0.42116(5) 0.32555(3) 0.01773(19) Uani d 1 . .
N N5 0.5420(8) 0.4775(4) 0.3319(2) 0.0199(15) Uani d 1 . .
N N6 0.4195(9) 0.3446(4) 0.3392(2) 0.0226(16) Uani d 1 . .
C C19 0.4032(9) 0.5118(5) 0.3232(3) 0.0178(16) Uani d 1 . .
C C20 0.3850(10) 0.6028(5) 0.3142(3) 0.0198(17) Uani d 1 . .
H H20 0.288959 0.626641 0.307443 0.024 Uiso calc 1 . .
C C21 0.5068(10) 0.6569(5) 0.3152(3) 0.0232(19) Uani d 1 . .
H H21 0.495070 0.718889 0.309785 0.028 Uiso calc 1 . .
C C22 0.6498(11) 0.6212(6) 0.3244(3) 0.027(2) Uani d 1 . .
H H22 0.734293 0.658728 0.324740 0.033 Uiso calc 1 . .
C C23 0.6658(10) 0.5327(5) 0.3327(3) 0.0218(18) Uani d 1 . .
H H23 0.761829 0.508431 0.339056 0.026 Uiso calc 1 . .
C C24 0.5435(10) 0.3829(5) 0.3405(3) 0.0193(17) Uani d 1 . .
C C25 0.6916(10) 0.3370(6) 0.3495(3) 0.026(2) Uani d 1 . .
H H25 0.754221 0.373184 0.370862 0.031 Uiso calc 1 . .
C C26 0.7723(11) 0.3267(6) 0.3083(3) 0.030(2) Uani d 1 . .
H H26A 0.707544 0.296467 0.286124 0.045 Uiso calc 1 . .
H H26B 0.862308 0.291312 0.314442 0.045 Uiso calc 1 . .
H H26C 0.798948 0.385609 0.297642 0.045 Uiso calc 1 . .
C C27 0.6644(12) 0.2436(6) 0.3695(3) 0.034(2) Uani d 1 . .
H H27A 0.595387 0.209768 0.349877 0.050 Uiso calc 1 . .
H H27B 0.622106 0.250876 0.397530 0.050 Uiso calc 1 . .
H H27C 0.758506 0.211384 0.373494 0.050 Uiso calc 1 . .
Se Se4 1.25396(10) 0.52189(5) 0.20254(3) 0.0204(2) Uani d 1 . .
N N7 0.9756(8) 0.4644(4) 0.1977(2) 0.0195(15) Uani d 1 . .
N N8 1.0966(8) 0.5971(4) 0.1871(2) 0.0213(15) Uani d 1 . .
C C28 1.1139(9) 0.4318(5) 0.2066(3) 0.0187(17) Uani d 1 . .
C C29 1.1317(10) 0.3407(5) 0.2175(3) 0.0226(19) Uani d 1 . .
H H29 1.227441 0.316755 0.224650 0.027 Uiso calc 1 . .
C C30 1.0089(11) 0.2875(5) 0.2175(3) 0.025(2) Uani d 1 . .
H H30 1.020121 0.225748 0.223666 0.030 Uiso calc 1 . .
C C31 0.8675(10) 0.3229(6) 0.2085(3) 0.0253(19) Uani d 1 . .
H H31 0.782837 0.285610 0.209118 0.030 Uiso calc 1 . .
C C32 0.8512(9) 0.4109(5) 0.1990(3) 0.0201(17) Uani d 1 . .
H H32 0.755249 0.435634 0.193195 0.024 Uiso calc 1 . .
C C33 0.9714(10) 0.5569(5) 0.1863(2) 0.0205(18) Uani d 1 . .
C C34 0.8239(10) 0.6012(5) 0.1729(3) 0.0220(18) Uani d 1 . .
H H34 0.766938 0.559546 0.152766 0.026 Uiso calc 1 . .
C C35 0.7292(10) 0.6186(6) 0.2117(3) 0.027(2) Uani d 1 . .
H H35A 0.783686 0.657512 0.232708 0.040 Uiso calc 1 . .
H H35B 0.707740 0.561863 0.225694 0.040 Uiso calc 1 . .
H H35C 0.636091 0.647310 0.201416 0.040 Uiso calc 1 . .
C C36 0.8505(10) 0.6869(5) 0.1477(3) 0.028(2) Uani d 1 . .
H H36A 0.755127 0.712260 0.136934 0.042 Uiso calc 1 . .
H H36B 0.909601 0.673383 0.123245 0.042 Uiso calc 1 . .
H H36C 0.903625 0.729918 0.166944 0.042 Uiso calc 1 . .
Cl Cl1 0.7227(2) 0.43621(13) 0.45609(7) 0.0235(4) Uani d 1 . .
Cl Cl2 1.2466(2) 1.08940(12) 0.46641(7) 0.0237(4) Uani d 1 . .
Cl Cl3 0.0233(2) 0.54927(12) 0.30482(7) 0.0218(4) Uani d 1 . .
Cl Cl4 1.4889(2) 0.39388(13) 0.22603(7) 0.0227(4) Uani d 1 . .

loop_
_atom_site_aniso_label
_atom_site_aniso_U_11
_atom_site_aniso_U_22
_atom_site_aniso_U_33
_atom_site_aniso_U_12
_atom_site_aniso_U_13
_atom_site_aniso_U_23
Se1 0.0212(5) 0.0144(4) 0.0206(4) -0.0026(3) -0.0009(3) -0.0022(3)
N1 0.020(4) 0.016(3) 0.011(3) 0.000(3) -0.001(3) -0.002(2)
N2 0.030(4) 0.016(3) 0.016(4) 0.000(3) -0.003(3) -0.005(3)
C1 0.017(4) 0.019(4) 0.010(4) -0.003(3) 0.000(3) -0.003(3)
C2 0.033(5) 0.019(4) 0.012(4) 0.000(4) -0.004(4) 0.001(3)
C3 0.031(5) 0.018(4) 0.018(4) -0.008(4) 0.001(4) -0.003(3)
C4 0.025(5) 0.019(4) 0.025(5) -0.003(4) -0.001(4) -0.003(3)
C5 0.018(5) 0.029(4) 0.020(4) -0.001(4) -0.001(3) -0.002(3)
C6 0.024(5) 0.011(3) 0.019(4) 0.003(3) -0.003(3) -0.001(3)
C7 0.022(5) 0.025(4) 0.020(4) 0.008(4) -0.004(4) 0.001(3)
C8 0.023(5) 0.025(4) 0.039(6) 0.002(4) 0.009(4) -0.005(4)
C9 0.042(7) 0.036(5) 0.032(6) 0.015(5) 0.001(5) 0.007(4)
Se2 0.0193(5) 0.0179(4) 0.0244(5) 0.0017(3) -0.0002(3) -0.0009(3)
N3 0.013(3) 0.016(3) 0.018(4) 0.004(3) -0.001(3) -0.002(2)
N4 0.030(4) 0.019(3) 0.023(4) 0.003(3) -0.003(3) -0.003(3)
C10 0.027(5) 0.022(4) 0.010(4) 0.001(4) -0.004(3) 0.004(3)
C11 0.026(5) 0.023(4) 0.018(4) -0.007(4) -0.006(4) 0.002(3)
C12 0.023(5) 0.020(4) 0.023(5) -0.001(4) 0.000(4) 0.000(3)
C13 0.020(5) 0.021(4) 0.021(4) 0.006(3) 0.000(3) -0.001(3)
C14 0.018(4) 0.018(4) 0.029(5) 0.002(3) 0.001(4) 0.003(3)
C15 0.032(5) 0.017(4) 0.015(4) -0.002(4) -0.007(4) 0.002(3)
C16 0.021(5) 0.026(4) 0.025(5) -0.005(4) 0.001(4) -0.001(3)
C17 0.039(7) 0.032(5) 0.058(8) -0.010(5) -0.003(5) -0.009(5)
C18 0.038(6) 0.041(5) 0.022(5) -0.005(5) -0.006(4) -0.007(4)
Se3 0.0200(4) 0.0133(4) 0.0197(4) -0.0013(3) -0.0001(3) -0.0003(3)
N5 0.021(4) 0.023(3) 0.016(4) 0.002(3) -0.002(3) -0.003(3)
N6 0.032(5) 0.016(3) 0.020(4) 0.000(3) 0.002(3) 0.001(3)
C19 0.018(4) 0.017(4) 0.019(4) 0.005(3) 0.003(3) 0.000(3)
C20 0.024(5) 0.013(4) 0.023(4) 0.001(3) -0.001(3) 0.000(3)
C21 0.025(5) 0.014(4) 0.030(5) 0.001(3) -0.002(4) -0.001(3)
C22 0.029(5) 0.025(4) 0.028(5) -0.010(4) -0.001(4) -0.001(4)
C23 0.015(4) 0.024(4) 0.027(5) 0.000(3) 0.001(3) -0.002(3)
C24 0.027(5) 0.015(4) 0.016(4) 0.005(3) -0.003(3) -0.001(3)
C25 0.023(5) 0.026(4) 0.028(5) 0.002(4) -0.004(4) 0.003(3)
C26 0.027(6) 0.032(5) 0.031(5) 0.011(4) 0.003(4) -0.002(4)
C27 0.039(6) 0.026(5) 0.035(6) 0.010(4) 0.004(5) 0.009(4)
Se4 0.0192(5) 0.0170(4) 0.0246(5) -0.0007(3) -0.0022(3) 0.0011(3)
N7 0.024(4) 0.015(3) 0.018(4) -0.003(3) -0.003(3) -0.003(3)
N8 0.018(4) 0.015(3) 0.031(4) 0.005(3) 0.000(3) 0.007(3)
C28 0.019(4) 0.019(4) 0.018(4) 0.001(3) -0.003(3) -0.005(3)
C29 0.024(5) 0.018(4) 0.023(5) 0.003(3) -0.011(4) 0.000(3)
C30 0.034(6) 0.019(4) 0.022(5) 0.003(4) -0.007(4) 0.001(3)
C31 0.021(5) 0.026(4) 0.028(5) -0.009(4) -0.001(4) -0.004(3)
C32 0.013(4) 0.025(4) 0.023(5) 0.000(3) -0.001(3) -0.006(3)
C33 0.036(5) 0.012(4) 0.012(4) -0.007(3) -0.002(4) 0.002(3)
C34 0.025(5) 0.023(4) 0.016(4) 0.003(4) -0.007(4) -0.001(3)
C35 0.022(5) 0.024(4) 0.034(5) 0.004(4) 0.000(4) -0.004(4)
C36 0.026(5) 0.018(4) 0.038(6) 0.008(4) -0.008(4) 0.004(3)
Cl1 0.0217(11) 0.0213(10) 0.0273(11) 0.0000(8) 0.0012(8) -0.0019(8)
Cl2 0.0184(11) 0.0191(9) 0.0332(12) 0.0000(8) -0.0020(9) 0.0056(8)
Cl3 0.0191(11) 0.0183(9) 0.0278(11) 0.0021(8) -0.0001(8) -0.0026(7)
Cl4 0.0197(11) 0.0264(10) 0.0216(11) 0.0025(8) -0.0005(8) 0.0008(8)

loop_
_atom_type_symbol
_atom_type_description
_atom_type_scat_dispersion_real
_atom_type_scat_dispersion_imag
_atom_type_scat_source
C C 0.0033 0.0016 'International Tables Vol C Tables 4.2.6.8 and 6.1.1.4'
H H 0.0000 0.0000 'International Tables Vol C Tables 4.2.6.8 and 6.1.1.4'
Cl Cl 0.1484 0.1585 'International Tables Vol C Tables 4.2.6.8 and 6.1.1.4'
N N 0.0061 0.0033 'International Tables Vol C Tables 4.2.6.8 and 6.1.1.4'
Se Se -0.0929 2.2259 'International Tables Vol C Tables 4.2.6.8 and 6.1.1.4'

loop_
_geom_angle_atom_site_label_1
_geom_angle_atom_site_label_2
_geom_angle_atom_site_label_3
_geom_angle_site_symmetry_1
_geom_angle_site_symmetry_3
_geom_angle
_geom_angle_publ_flag
N2 Se1 C1 . . 87.0(3) ?
C1 N1 C5 . . 121.0(7) ?
C1 N1 C6 . . 115.1(7) ?
C5 N1 C6 . . 123.9(7) ?
C6 N2 Se1 . . 113.2(5) ?
N1 C1 Se1 . . 108.5(5) ?
N1 C1 C2 . . 121.8(7) ?
C2 C1 Se1 . . 129.7(7) ?
C1 C2 H2 . . 120.8 ?
C3 C2 C1 . . 118.5(8) ?
C3 C2 H2 . . 120.8 ?
C2 C3 H3 . . 119.6 ?
C2 C3 C4 . . 120.8(8) ?
C4 C3 H3 . . 119.6 ?
C3 C4 H4 . . 120.2 ?
C5 C4 C3 . . 119.6(8) ?
C5 C4 H4 . . 120.2 ?
N1 C5 H5 . . 120.8 ?
C4 C5 N1 . . 118.3(8) ?
C4 C5 H5 . . 120.8 ?
N1 C6 C7 . . 118.5(7) ?
N2 C6 N1 . . 116.1(7) ?
N2 C6 C7 . . 125.3(7) ?
C6 C7 H7 . . 108.0 ?
C6 C7 C8 . . 113.3(7) ?
C6 C7 C9 . . 108.9(7) ?
C8 C7 H7 . . 108.0 ?
C8 C7 C9 . . 110.6(7) ?
C9 C7 H7 . . 108.0 ?
C7 C8 H8A . . 109.5 ?
C7 C8 H8B . . 109.5 ?
C7 C8 H8C . . 109.5 ?
H8A C8 H8B . . 109.5 ?
H8A C8 H8C . . 109.5 ?
H8B C8 H8C . . 109.5 ?
C7 C9 H9A . . 109.5 ?
C7 C9 H9B . . 109.5 ?
C7 C9 H9C . . 109.5 ?
H9A C9 H9B . . 109.5 ?
H9A C9 H9C . . 109.5 ?
H9B C9 H9C . . 109.5 ?
N4 Se2 C10 . . 87.0(4) ?
C10 N3 C14 . . 121.0(7) ?
C10 N3 C15 . . 114.3(7) ?
C14 N3 C15 . . 124.6(7) ?
C15 N4 Se2 . . 112.0(6) ?
N3 C10 Se2 . . 109.3(5) ?
N3 C10 C11 . . 121.2(8) ?
C11 C10 Se2 . . 129.4(7) ?
C10 C11 H11 . . 121.4 ?
C12 C11 C10 . . 117.2(8) ?
C12 C11 H11 . . 121.4 ?
C11 C12 H12 . . 119.4 ?
C11 C12 C13 . . 121.2(8) ?
C13 C12 H12 . . 119.4 ?
C12 C13 H13 . . 120.4 ?
C14 C13 C12 . . 119.1(8) ?
C14 C13 H13 . . 120.4 ?
N3 C14 H14 . . 120.0 ?
C13 C14 N3 . . 120.1(8) ?
C13 C14 H14 . . 120.0 ?
N3 C15 C16 . . 118.1(7) ?
N4 C15 N3 . . 117.1(8) ?
N4 C15 C16 . . 124.8(7) ?
C15 C16 H16 . . 107.8 ?
C15 C16 C17 . . 109.6(8) ?
C15 C16 C18 . . 112.5(7) ?
C17 C16 H16 . . 107.8 ?
C18 C16 H16 . . 107.8 ?
C18 C16 C17 . . 111.1(8) ?
C16 C17 H17A . . 109.5 ?
C16 C17 H17B . . 109.5 ?
C16 C17 H17C . . 109.5 ?
H17A C17 H17B . . 109.5 ?
H17A C17 H17C . . 109.5 ?
H17B C17 H17C . . 109.5 ?
C16 C18 H18A . . 109.5 ?
C16 C18 H18B . . 109.5 ?
C16 C18 H18C . . 109.5 ?
H18A C18 H18B . . 109.5 ?
H18A C18 H18C . . 109.5 ?
H18B C18 H18C . . 109.5 ?
N6 Se3 C19 . . 87.0(3) ?
C19 N5 C23 . . 120.4(7) ?
C19 N5 C24 . . 113.8(7) ?
C23 N5 C24 . . 125.8(7) ?
C24 N6 Se3 . . 113.0(5) ?
N5 C19 Se3 . . 109.7(5) ?
N5 C19 C20 . . 120.0(8) ?
C20 C19 Se3 . . 130.3(7) ?
C19 C20 H20 . . 120.3 ?
C21 C20 C19 . . 119.4(8) ?
C21 C20 H20 . . 120.3 ?
C20 C21 H21 . . 119.9 ?
C20 C21 C22 . . 120.3(7) ?
C22 C21 H21 . . 119.9 ?
C21 C22 H22 . . 120.2 ?
C23 C22 C21 . . 119.6(8) ?
C23 C22 H22 . . 120.2 ?
N5 C23 H23 . . 119.9 ?
C22 C23 N5 . . 120.2(8) ?
C22 C23 H23 . . 119.9 ?
N5 C24 C25 . . 118.5(7) ?
N6 C24 N5 . . 116.5(7) ?
N6 C24 C25 . . 124.9(7) ?
C24 C25 H25 . . 109.0 ?
C24 C25 C26 . . 111.3(7) ?
C24 C25 C27 . . 108.6(8) ?
C26 C25 H25 . . 109.0 ?
C26 C25 C27 . . 109.8(7) ?
C27 C25 H25 . . 109.0 ?
C25 C26 H26A . . 109.5 ?
C25 C26 H26B . . 109.5 ?
C25 C26 H26C . . 109.5 ?
H26A C26 H26B . . 109.5 ?
H26A C26 H26C . . 109.5 ?
H26B C26 H26C . . 109.5 ?
C25 C27 H27A . . 109.5 ?
C25 C27 H27B . . 109.5 ?
C25 C27 H27C . . 109.5 ?
H27A C27 H27B . . 109.5 ?
H27A C27 H27C . . 109.5 ?
H27B C27 H27C . . 109.5 ?
N8 Se4 C28 . . 86.9(3) ?
C28 N7 C32 . . 121.7(7) ?
C28 N7 C33 . . 114.2(7) ?
C32 N7 C33 . . 124.1(7) ?
C33 N8 Se4 . . 112.3(5) ?
N7 C28 Se4 . . 110.3(5) ?
N7 C28 C29 . . 119.1(7) ?
C29 C28 Se4 . . 130.6(7) ?
C28 C29 H29 . . 120.5 ?
C30 C29 C28 . . 119.1(8) ?
C30 C29 H29 . . 120.5 ?
C29 C30 H30 . . 119.6 ?
C29 C30 C31 . . 120.7(8) ?
C31 C30 H30 . . 119.6 ?
C30 C31 H31 . . 120.1 ?
C32 C31 C30 . . 119.8(8) ?
C32 C31 H31 . . 120.1 ?
N7 C32 H32 . . 120.2 ?
C31 C32 N7 . . 119.6(8) ?
C31 C32 H32 . . 120.2 ?
N7 C33 C34 . . 119.8(7) ?
N8 C33 N7 . . 116.3(8) ?
N8 C33 C34 . . 123.8(7) ?
C33 C34 H34 . . 107.5 ?
C33 C34 C35 . . 112.8(7) ?
C33 C34 C36 . . 109.8(7) ?
C35 C34 H34 . . 107.5 ?
C36 C34 H34 . . 107.5 ?
C36 C34 C35 . . 111.6(7) ?
C34 C35 H35A . . 109.5 ?
C34 C35 H35B . . 109.5 ?
C34 C35 H35C . . 109.5 ?
H35A C35 H35B . . 109.5 ?
H35A C35 H35C . . 109.5 ?
H35B C35 H35C . . 109.5 ?
C34 C36 H36A . . 109.5 ?
C34 C36 H36B . . 109.5 ?
C34 C36 H36C . . 109.5 ?
H36A C36 H36B . . 109.5 ?
H36A C36 H36C . . 109.5 ?
H36B C36 H36C . . 109.5 ?

loop_
_geom_bond_atom_site_label_1
_geom_bond_atom_site_label_2
_geom_bond_site_symmetry_2
_geom_bond_distance
_geom_bond_publ_flag
Se1 N2 . 1.857(7) ?
Se1 C1 . 1.890(8) ?
N1 C1 . 1.360(10) ?
N1 C5 . 1.394(10) ?
N1 C6 . 1.448(9) ?
N2 C6 . 1.256(11) ?
C1 C2 . 1.381(11) ?
C2 H2 . 0.9500 ?
C2 C3 . 1.364(12) ?
C3 H3 . 0.9500 ?
C3 C4 . 1.422(12) ?
C4 H4 . 0.9500 ?
C4 C5 . 1.383(11) ?
C5 H5 . 0.9500 ?
C6 C7 . 1.526(11) ?
C7 H7 . 1.0000 ?
C7 C8 . 1.542(12) ?
C7 C9 . 1.549(12) ?
C8 H8A . 0.9800 ?
C8 H8B . 0.9800 ?
C8 H8C . 0.9800 ?
C9 H9A . 0.9800 ?
C9 H9B . 0.9800 ?
C9 H9C . 0.9800 ?
Se2 N4 . 1.866(8) ?
Se2 C10 . 1.882(8) ?
N3 C10 . 1.363(11) ?
N3 C14 . 1.383(10) ?
N3 C15 . 1.437(10) ?
N4 C15 . 1.270(11) ?
C10 C11 . 1.407(11) ?
C11 H11 . 0.9500 ?
C11 C12 . 1.389(12) ?
C12 H12 . 0.9500 ?
C12 C13 . 1.420(12) ?
C13 H13 . 0.9500 ?
C13 C14 . 1.364(11) ?
C14 H14 . 0.9500 ?
C15 C16 . 1.513(12) ?
C16 H16 . 1.0000 ?
C16 C17 . 1.550(12) ?
C16 C18 . 1.518(12) ?
C17 H17A . 0.9800 ?
C17 H17B . 0.9800 ?
C17 H17C . 0.9800 ?
C18 H18A . 0.9800 ?
C18 H18B . 0.9800 ?
C18 H18C . 0.9800 ?
Se3 N6 . 1.853(7) ?
Se3 C19 . 1.868(8) ?
N5 C19 . 1.367(10) ?
N5 C23 . 1.393(11) ?
N5 C24 . 1.444(10) ?
N6 C24 . 1.260(11) ?
C19 C20 . 1.402(10) ?
C20 H20 . 0.9500 ?
C20 C21 . 1.369(12) ?
C21 H21 . 0.9500 ?
C21 C22 . 1.411(12) ?
C22 H22 . 0.9500 ?
C22 C23 . 1.359(11) ?
C23 H23 . 0.9500 ?
C24 C25 . 1.516(12) ?
C25 H25 . 1.0000 ?
C25 C26 . 1.523(12) ?
C25 C27 . 1.559(12) ?
C26 H26A . 0.9800 ?
C26 H26B . 0.9800 ?
C26 H26C . 0.9800 ?
C27 H27A . 0.9800 ?
C27 H27B . 0.9800 ?
C27 H27C . 0.9800 ?
Se4 N8 . 1.854(7) ?
Se4 C28 . 1.865(8) ?
N7 C28 . 1.354(11) ?
N7 C32 . 1.386(10) ?
N7 C33 . 1.433(9) ?
N8 C33 . 1.283(11) ?
C28 C29 . 1.415(11) ?
C29 H29 . 0.9500 ?
C29 C30 . 1.369(12) ?
C30 H30 . 0.9500 ?
C30 C31 . 1.396(12) ?
C31 H31 . 0.9500 ?
C31 C32 . 1.361(11) ?
C32 H32 . 0.9500 ?
C33 C34 . 1.522(12) ?
C34 H34 . 1.0000 ?
C34 C35 . 1.546(12) ?
C34 C36 . 1.533(11) ?
C35 H35A . 0.9800 ?
C35 H35B . 0.9800 ?
C35 H35C . 0.9800 ?
C36 H36A . 0.9800 ?
C36 H36B . 0.9800 ?
C36 H36C . 0.9800 ?

loop_
_geom_contact_atom_site_label_1
_geom_contact_atom_site_label_2
_geom_contact_distance
_geom_contact_site_symmetry_1
_geom_contact_site_symmetry_2
_geom_contact_publ_flag
Se1 Cl1 2.957(4) . . y
Se1 N1 2.656(8) . . y
Se2 Cl2 2.900(4) . . y
Se2 N3 2.664(7) . . y
Se3 Cl3 2.934(4) . . y
Se3 N5 2.661(8) . . y
Se4 Cl4 2.920(4) . . y
Se4 N7 2.658(8) . . y

loop_
_geom_hbond_atom_site_label_D
_geom_hbond_atom_site_label_H
_geom_hbond_atom_site_label_A
_geom_hbond_site_symmetry_A
_geom_hbond_distance_DH
_geom_hbond_distance_HA
_geom_hbond_distance_DA
_geom_hbond_angle_DHA
C2 H2 Cl1 . 0.95 2.62 3.327(10) 132
C3 H3 Cl2 1_445 0.95 2.67 3.598(9) 167
C5 H5 Cl1 1_455 0.95 2.67 3.395(10) 133
C11 H11 Cl2 . 0.95 2.61 3.288(10) 129
C14 H14 Cl2 1_455 0.95 2.47 3.310(10) 147
C18 H18C Cl4 2_755 0.98 2.73 3.687(11) 167
C20 H20 Cl3 . 0.95 2.67 3.364(10) 131
C23 H23 Cl3 1_655 0.95 2.73 3.418(10) 130
C29 H29 Cl4 . 0.95 2.63 3.323(10) 130
C30 H30 Cl3 2_645 0.95 2.81 3.651(9) 148
C32 H32 Cl4 1_455 0.95 2.76 3.452(9) 131

loop_
_geom_torsion_atom_site_label_1
_geom_torsion_atom_site_label_2
_geom_torsion_atom_site_label_3
_geom_torsion_atom_site_label_4
_geom_torsion_site_symmetry_1
_geom_torsion_site_symmetry_2
_geom_torsion_site_symmetry_3
_geom_torsion_site_symmetry_4
_geom_torsion
_geom_torsion_publ_flag
Se1 N2 C6 N1 . . . . -0.2(9) ?
Se1 N2 C6 C7 . . . . -176.5(6) ?
Se1 C1 C2 C3 . . . . -178.3(6) ?
N1 C1 C2 C3 . . . . 0.3(12) ?
N1 C6 C7 C8 . . . . 74.0(9) ?
N1 C6 C7 C9 . . . . -162.4(7) ?
N2 Se1 C1 N1 . . . . 0.8(5) ?
N2 Se1 C1 C2 . . . . 179.5(8) ?
N2 C6 C7 C8 . . . . -109.8(9) ?
N2 C6 C7 C9 . . . . 13.8(11) ?
C1 Se1 N2 C6 . . . . -0.3(6) ?
C1 N1 C5 C4 . . . . -1.5(11) ?
C1 N1 C6 N2 . . . . 0.9(10) ?
C1 N1 C6 C7 . . . . 177.5(7) ?
C1 C2 C3 C4 . . . . -0.5(12) ?
C2 C3 C4 C5 . . . . -0.2(13) ?
C3 C4 C5 N1 . . . . 1.2(12) ?
C5 N1 C1 Se1 . . . . 179.5(6) ?
C5 N1 C1 C2 . . . . 0.7(11) ?
C5 N1 C6 N2 . . . . -179.7(7) ?
C5 N1 C6 C7 . . . . -3.2(11) ?
C6 N1 C1 Se1 . . . . -1.1(8) ?
C6 N1 C1 C2 . . . . -180.0(7) ?
C6 N1 C5 C4 . . . . 179.3(7) ?
Se2 N4 C15 N3 . . . . 4.0(9) ?
Se2 N4 C15 C16 . . . . -175.0(6) ?
Se2 C10 C11 C12 . . . . 179.6(6) ?
N3 C10 C11 C12 . . . . -0.9(11) ?
N3 C15 C16 C17 . . . . -161.4(7) ?
N3 C15 C16 C18 . . . . 74.5(10) ?
N4 Se2 C10 N3 . . . . 1.6(5) ?
N4 Se2 C10 C11 . . . . -178.9(8) ?
N4 C15 C16 C17 . . . . 17.6(12) ?
N4 C15 C16 C18 . . . . -106.5(10) ?
C10 Se2 N4 C15 . . . . -3.2(6) ?
C10 N3 C14 C13 . . . . 2.9(12) ?
C10 N3 C15 N4 . . . . -2.8(10) ?
C10 N3 C15 C16 . . . . 176.3(7) ?
C10 C11 C12 C13 . . . . 3.2(12) ?
C11 C12 C13 C14 . . . . -2.5(12) ?
C12 C13 C14 N3 . . . . -0.7(12) ?
C14 N3 C10 Se2 . . . . 177.4(6) ?
C14 N3 C10 C11 . . . . -2.1(11) ?
C14 N3 C15 N4 . . . . 180.0(7) ?
C14 N3 C15 C16 . . . . -1.0(11) ?
C15 N3 C10 Se2 . . . . 0.1(8) ?
C15 N3 C10 C11 . . . . -179.5(7) ?
C15 N3 C14 C13 . . . . -180.0(7) ?
Se3 N6 C24 N5 . . . . 0.9(9) ?
Se3 N6 C24 C25 . . . . -178.1(6) ?
Se3 C19 C20 C21 . . . . 178.7(7) ?
N5 C19 C20 C21 . . . . -1.4(12) ?
N5 C24 C25 C26 . . . . -73.8(9) ?
N5 C24 C25 C27 . . . . 165.2(7) ?
N6 Se3 C19 N5 . . . . 0.4(6) ?
N6 Se3 C19 C20 . . . . -179.7(8) ?
N6 C24 C25 C26 . . . . 105.2(10) ?
N6 C24 C25 C27 . . . . -15.9(12) ?
C19 Se3 N6 C24 . . . . -0.7(6) ?
C19 N5 C23 C22 . . . . -0.5(12) ?
C19 N5 C24 N6 . . . . -0.6(10) ?
C19 N5 C24 C25 . . . . 178.5(7) ?
C19 C20 C21 C22 . . . . 1.3(13) ?
C20 C21 C22 C23 . . . . -0.8(13) ?
C21 C22 C23 N5 . . . . 0.4(13) ?
C23 N5 C19 Se3 . . . . -179.0(6) ?
C23 N5 C19 C20 . . . . 1.1(11) ?
C23 N5 C24 N6 . . . . 178.4(7) ?
C23 N5 C24 C25 . . . . -2.6(12) ?
C24 N5 C19 Se3 . . . . 0.0(8) ?
C24 N5 C19 C20 . . . . -179.9(7) ?
C24 N5 C23 C22 . . . . -179.4(8) ?
Se4 N8 C33 N7 . . . . 0.8(9) ?
Se4 N8 C33 C34 . . . . -177.4(6) ?
Se4 C28 C29 C30 . . . . -179.0(7) ?
N7 C28 C29 C30 . . . . 1.8(12) ?
N7 C33 C34 C35 . . . . 74.5(9) ?
N7 C33 C34 C36 . . . . -160.3(7) ?
N8 Se4 C28 N7 . . . . -1.2(6) ?
N8 Se4 C28 C29 . . . . 179.6(8) ?
N8 C33 C34 C35 . . . . -107.3(9) ?
N8 C33 C34 C36 . . . . 17.9(11) ?
C28 Se4 N8 C33 . . . . 0.2(6) ?
C28 N7 C32 C31 . . . . -1.3(12) ?
C28 N7 C33 N8 . . . . -1.9(10) ?
C28 N7 C33 C34 . . . . 176.5(7) ?
C28 C29 C30 C31 . . . . -2.4(13) ?
C29 C30 C31 C32 . . . . 1.1(13) ?
C30 C31 C32 N7 . . . . 0.8(13) ?
C32 N7 C28 Se4 . . . . -179.3(6) ?
C32 N7 C28 C29 . . . . 0.0(11) ?
C32 N7 C33 N8 . . . . 179.3(7) ?
C32 N7 C33 C34 . . . . -2.3(11) ?
C33 N7 C28 Se4 . . . . 1.9(8) ?
C33 N7 C28 C29 . . . . -178.8(7) ?
C33 N7 C32 C31 . . . . 177.4(7) ?
